data_1540136
loop_
_publ_author_name
'Iglesias, J.E.'
'Steinfink, H.'

_publ_section_title
;
 The crystal structure of Gd5 Si4
;
_journal_name_full 'Journal of the Less-Common Metals'
_journal_page_first 45
_journal_page_last 52
_journal_volume 26
_journal_year 1972
_chemical_formula_sum 'Gd5 Si4'
_space_group_IT_number 62
_symmetry_space_group_name_Hall '-P 2ac 2n'
_symmetry_space_group_name_H-M 'P n m a'
_cell_angle_alpha 90
_cell_angle_beta 90
_cell_angle_gamma 90
_cell_formula_units_Z 4
_cell_length_a 7.4738
_cell_length_b 14.724
_cell_length_c 7.7362
_cell_volume 851.324
_citation_journal_id_ASTM JCOMAH
_cod_data_source_file Iglesias_JCOMAH_1972_1658.cif
_cod_data_source_block Gd5Si4
_cod_original_cell_volume 851.3242
_cod_database_code 1540136

loop_
_symmetry_equiv_pos_as_xyz
x,y,z
-x+1/2,-y,z+1/2
x+1/2,-y+1/2,-z+1/2
-x,y+1/2,-z
-x,-y,-z
x-1/2,y,-z-1/2
-x-1/2,y-1/2,z-1/2
x,-y-1/2,z

loop_
_atom_site_label
_atom_site_type_symbol
_atom_site_fract_x
_atom_site_fract_y
_atom_site_fract_z
_atom_site_occupancy
_atom_site_U_iso_or_equiv
Si1 Si-4 0.1435 -0.0395 0.4716 1 0.0
Si2 Si-4 0.2411 0.25 0.3746 1 0.0
Gd1 Gd+3 0.0289 0.0972 0.1827 1 0.0
Gd3 Gd+3 0.356 0.25 0.0113 1 0.0
Si3 Si-4 0.0213 0.75 0.0986 1 0.0
Gd2 Gd+3 0.3164 -0.1223 0.1795 1 0.0
